data_4305009
loop_
_publ_author_name
'Andrea N. Alsobrook'
'Wei Zhan'
'Thomas E. Albrecht-Schmitt'

_publ_section_title
;
Use of Bifunctional Phosphonates for the Preparation of Heterobimetallic
5f-3d Systems
;
_journal_name_full 'Inorganic Chemistry'
_journal_page_first 5177
_journal_page_last 5183
_journal_paper_doi 10.1021/ic800192r
_journal_volume 47
_journal_year 2008
_chemical_formula_moiety 'C6 H6 Cu2 O21 P3 U2 0.75(O) 0.25(O)'
_chemical_formula_sum 'C6 H6 Cu2 O22 P3 U2'
_chemical_formula_weight 1126.16
_chemical_name_systematic
;
  ?
;
_space_group_IT_number 2
_symmetry_cell_setting triclinic
_symmetry_space_group_name_Hall '-P 1'
_symmetry_space_group_name_H-M 'P -1'
_atom_sites_solution_hydrogens geom
_atom_sites_solution_primary direct
_atom_sites_solution_secondary difmap
_audit_creation_method SHELXL-97
_cell_angle_alpha 83.4360(10)
_cell_angle_beta 83.9460(10)
_cell_angle_gamma 64.8680(10)
_cell_formula_units_Z 2
_cell_length_a 8.8127(6)
_cell_length_b 10.0229(7)
_cell_length_c 14.7301(10)
_cell_measurement_reflns_used 4574
_cell_measurement_temperature 193(2)
_cell_measurement_theta_max 28.31
_cell_measurement_theta_min 1.39
_cell_volume 1167.85(14)
_computing_cell_refinement SMART,SAINT
_computing_data_collection SMART
_computing_data_reduction SAINT
_computing_molecular_graphics 'SHELXP-97 (Sheldrick, 1997)'
_computing_publication_material 'SHELXL-97 (Sheldrick, 2000)'
_computing_structure_refinement 'SHELXL-97 (Sheldrick, 1997)'
_computing_structure_solution 'SHELXS-97 (Sheldrick, 1990)'
_diffrn_ambient_temperature 193(2)
_diffrn_detector_area_resol_mean 0
_diffrn_measured_fraction_theta_full 0.989
_diffrn_measured_fraction_theta_max 0.989
_diffrn_measurement_device_type 'Bruker APEX'
_diffrn_measurement_method '0.3 wide w/exposures'
_diffrn_radiation_monochromator graphite
_diffrn_radiation_source 'fine-focus sealed tube'
_diffrn_radiation_type MoK\a
_diffrn_radiation_wavelength 0.71073
_diffrn_reflns_av_R_equivalents 0.0429
_diffrn_reflns_av_sigmaI/netI 0.0717
_diffrn_reflns_limit_h_max 11
_diffrn_reflns_limit_h_min -11
_diffrn_reflns_limit_k_max 13
_diffrn_reflns_limit_k_min -13
_diffrn_reflns_limit_l_max 19
_diffrn_reflns_limit_l_min -19
_diffrn_reflns_number 11926
_diffrn_reflns_theta_full 28.31
_diffrn_reflns_theta_max 28.31
_diffrn_reflns_theta_min 1.39
_diffrn_standards_decay_% 0
_diffrn_standards_interval_count na
_diffrn_standards_interval_time na
_diffrn_standards_number na
_exptl_absorpt_coefficient_mu 15.923
_exptl_absorpt_correction_T_max 0.7210
_exptl_absorpt_correction_T_min 0.4269
_exptl_absorpt_correction_type numerical
_exptl_absorpt_process_details SHELXPREP
_exptl_crystal_colour yellow
_exptl_crystal_density_diffrn 3.203
_exptl_crystal_density_meas ?
_exptl_crystal_density_method 'not measured'
_exptl_crystal_description platelet
_exptl_crystal_F_000 1010
_exptl_crystal_size_max 0.108
_exptl_crystal_size_mid 0.036
_exptl_crystal_size_min 0.011
_refine_diff_density_max 5.640
_refine_diff_density_min -1.875
_refine_diff_density_rms 0.389
_refine_ls_extinction_coef 0
_refine_ls_extinction_method none
_refine_ls_goodness_of_fit_ref 1.088
_refine_ls_hydrogen_treatment constr
_refine_ls_matrix_type full
_refine_ls_number_parameters 318
_refine_ls_number_reflns 5751
_refine_ls_number_restraints 0
_refine_ls_restrained_S_all 1.088
_refine_ls_R_factor_all 0.0701
_refine_ls_R_factor_gt 0.0540
_refine_ls_shift/su_max 0.000
_refine_ls_shift/su_mean 0.000
_refine_ls_structure_factor_coef Fsqd
_refine_ls_weighting_details 'calc w=1/[\s^2^(Fo^2^)+(0.0388P)^2^+46.4998P] where P=(Fo^2^+2Fc^2^)/3'
_refine_ls_weighting_scheme calc
_refine_ls_wR_factor_gt 0.1358
_refine_ls_wR_factor_ref 0.1416
_reflns_number_gt 4574
_reflns_number_total 5751
_reflns_threshold_expression >2sigma(I)
_cod_data_source_file ic800192r-file005_3.cif
_cod_data_source_block p-1
_cod_depositor_comments
;
The following automatic conversions were performed:

'_exptl_crystal_density_meas' value 'nm' was changed to '?' - the
value is perceived as not measured.

Automatic conversion script
Id: cif_fix_values 3008 2015-01-20 13:52:24Z robertas 
;
_cod_database_code 4305009

loop_
_symmetry_equiv_pos_as_xyz
'x, y, z'
'-x, -y, -z'

loop_
_atom_site_label
_atom_site_type_symbol
_atom_site_fract_x
_atom_site_fract_y
_atom_site_fract_z
_atom_site_U_iso_or_equiv
_atom_site_adp_type
_atom_site_occupancy
_atom_site_symmetry_multiplicity
_atom_site_calc_flag
_atom_site_refinement_flags
_atom_site_disorder_assembly
_atom_site_disorder_group
U2 U 0.24465(6) 0.83881(5) 0.14908(3) 0.01490(13) Uani 1 1 d . . .
U1 U 0.17378(6) 0.32647(5) 0.15419(3) 0.01577(13) Uani 1 1 d . . .
Cu3 Cu 0.0000 0.5000 0.5000 0.0174(5) Uani 1 2 d S . .
Cu1 Cu -0.5000 1.0000 0.5000 0.0181(5) Uani 1 2 d S . .
Cu2 Cu -0.2357(2) 0.75994(18) 0.38441(11) 0.0183(3) Uani 1 1 d . . .
P1 P -0.6332(4) 1.0021(4) 0.3124(2) 0.0145(6) Uani 1 1 d . . .
P2 P 0.1928(4) 0.5623(4) 0.3224(2) 0.0136(6) Uani 1 1 d . . .
P3 P -0.0393(5) 0.6991(4) 0.0649(2) 0.0179(7) Uani 1 1 d . . .
O3 O -0.4922(12) 0.9516(11) 0.3779(6) 0.0177(19) Uani 1 1 d . . .
O8 O 0.0300(11) 0.5817(10) 0.3782(6) 0.0173(19) Uani 1 1 d . . .
O1 O -0.6419(13) 1.1372(10) 0.2524(6) 0.021(2) Uani 1 1 d . . .
O12 O 0.0823(14) 0.7649(12) 0.0794(7) 0.028(2) Uani 1 1 d . . .
O11 O -0.0115(13) 0.6563(11) -0.0345(7) 0.023(2) Uani 1 1 d . . .
O6 O 0.2507(12) 0.4415(11) 0.2587(6) 0.019(2) Uani 1 1 d . . .
O7 O 0.1718(12) 0.7121(10) 0.2738(6) 0.0186(19) Uani 1 1 d . . .
O13 O -0.0246(13) 0.5753(10) 0.1390(6) 0.021(2) Uani 1 1 d . . .
O18 O 0.0581(13) 0.9941(11) 0.1804(7) 0.023(2) Uani 1 1 d . . .
O19 O 0.4330(13) 0.6825(11) 0.1221(7) 0.024(2) Uani 1 1 d . . .
O16 O 0.0118(13) 0.3013(11) 0.2283(7) 0.023(2) Uani 1 1 d . . .
O2 O -0.6047(13) 0.8735(10) 0.2561(7) 0.021(2) Uani 1 1 d . . .
O21 O -0.2853(14) 0.6566(12) 0.2882(7) 0.028(2) Uani 1 1 d . . .
O20 O -0.1671(14) 0.8839(12) 0.2934(7) 0.028(2) Uani 1 1 d . . .
C5 C -0.2521(18) 0.8388(16) 0.0752(10) 0.022(3) Uani 1 1 d . . .
H5A H -0.3319 0.7934 0.0740 0.027 Uiso 1 1 calc R . .
H5B H -0.2722 0.8837 0.1343 0.027 Uiso 1 1 calc R . .
C1 C -0.8227(18) 1.0406(17) 0.3831(10) 0.022(3) Uani 1 1 d . . .
H4A H -0.9183 1.0783 0.3432 0.027 Uiso 1 1 calc R . .
H4B H -0.8174 0.9470 0.4159 0.027 Uiso 1 1 calc R . .
O17 O 0.3285(12) 0.3549(11) 0.0779(7) 0.022(2) Uani 1 1 d . . .
C3 C 0.3519(18) 0.5161(16) 0.4038(9) 0.020(3) Uani 1 1 d . . .
H2A H 0.4600 0.5029 0.3701 0.024 Uiso 1 1 calc R . .
H2B H 0.3193 0.5992 0.4430 0.024 Uiso 1 1 calc R . .
O1W O -0.260(6) 1.346(5) 0.349(3) 0.034(10) Uiso 0.25 1 d P . .
O2W O -0.2731(13) 1.3294(11) 0.2302(7) 0.007(2) Uiso 0.75 1 d P . .
C6 C -0.2789(19) 0.9523(17) -0.0001(9) 0.022(3) Uani 1 1 d . . .
O15 O -0.3010(13) 0.9324(11) -0.0816(6) 0.021(2) Uani 1 1 d . . .
O14 O -0.2700(14) 1.0750(12) 0.0118(7) 0.027(2) Uani 1 1 d . . .
C2 C -0.8567(19) 1.1516(17) 0.4528(9) 0.022(3) Uani 1 1 d . . .
O5 O -0.7472(12) 1.1160(10) 0.5138(6) 0.019(2) Uani 1 1 d . . .
O4 O -0.9833(14) 1.2689(14) 0.4514(8) 0.037(3) Uani 1 1 d . . .
C4 C 0.3753(18) 0.3775(16) 0.4636(8) 0.019(3) Uani 1 1 d . . .
O9 O 0.2451(11) 0.3925(10) 0.5223(6) 0.0167(19) Uani 1 1 d . . .
O10 O 0.4987(15) 0.2593(13) 0.4579(8) 0.036(3) Uani 1 1 d . . .

loop_
_atom_site_aniso_label
_atom_site_aniso_U_11
_atom_site_aniso_U_22
_atom_site_aniso_U_33
_atom_site_aniso_U_23
_atom_site_aniso_U_13
_atom_site_aniso_U_12
U2 0.0210(3) 0.0152(2) 0.0131(2) 0.00191(18) -0.00515(18) -0.0118(2)
U1 0.0246(3) 0.0145(2) 0.0122(2) 0.00262(17) -0.00686(19) -0.0116(2)
Cu3 0.0178(11) 0.0194(11) 0.0122(10) 0.0040(9) -0.0009(8) -0.0065(9)
Cu1 0.0173(11) 0.0247(12) 0.0123(10) -0.0021(9) -0.0056(9) -0.0075(10)
Cu2 0.0213(8) 0.0181(8) 0.0119(7) 0.0018(6) -0.0017(6) -0.0053(7)
P1 0.0152(16) 0.0174(16) 0.0117(15) -0.0005(12) -0.0048(12) -0.0068(13)
P2 0.0181(16) 0.0148(15) 0.0111(15) 0.0005(12) -0.0019(12) -0.0101(13)
P3 0.0267(19) 0.0198(17) 0.0132(16) 0.0042(13) -0.0086(13) -0.0154(15)
O3 0.021(5) 0.023(5) 0.011(4) -0.005(4) -0.005(4) -0.010(4)
O8 0.015(5) 0.014(4) 0.019(5) 0.007(4) 0.000(4) -0.004(4)
O1 0.032(6) 0.017(5) 0.014(5) 0.000(4) -0.007(4) -0.011(4)
O12 0.034(6) 0.036(6) 0.024(5) 0.007(5) -0.014(5) -0.024(5)
O11 0.028(5) 0.022(5) 0.019(5) -0.001(4) -0.008(4) -0.011(4)
O6 0.024(5) 0.021(5) 0.014(4) -0.002(4) -0.008(4) -0.010(4)
O7 0.022(5) 0.019(5) 0.016(5) -0.001(4) 0.002(4) -0.011(4)
O13 0.035(6) 0.012(4) 0.011(4) 0.005(3) 0.001(4) -0.008(4)
O18 0.021(5) 0.024(5) 0.025(5) -0.003(4) 0.002(4) -0.011(4)
O19 0.025(5) 0.023(5) 0.022(5) -0.010(4) 0.004(4) -0.007(4)
O16 0.022(5) 0.028(5) 0.025(5) 0.007(4) -0.005(4) -0.016(4)
O2 0.028(5) 0.016(5) 0.021(5) -0.002(4) -0.007(4) -0.011(4)
O21 0.031(6) 0.032(6) 0.021(5) -0.002(4) -0.005(4) -0.014(5)
O20 0.037(6) 0.026(6) 0.020(5) 0.012(4) 0.000(4) -0.014(5)
C5 0.024(7) 0.024(7) 0.020(7) 0.006(6) -0.001(6) -0.012(6)
C1 0.021(7) 0.029(8) 0.018(7) 0.010(6) -0.011(5) -0.014(6)
O17 0.023(5) 0.027(5) 0.021(5) -0.010(4) 0.007(4) -0.015(4)
C3 0.022(7) 0.028(7) 0.016(6) -0.008(5) 0.005(5) -0.014(6)
C6 0.027(7) 0.030(8) 0.008(6) -0.004(5) -0.003(5) -0.011(6)
O15 0.036(6) 0.024(5) 0.013(4) 0.006(4) -0.011(4) -0.021(5)
O14 0.040(6) 0.025(5) 0.019(5) -0.001(4) -0.001(5) -0.019(5)
C2 0.025(7) 0.028(7) 0.013(6) 0.003(5) -0.008(5) -0.011(6)
O5 0.020(5) 0.018(5) 0.014(4) -0.002(4) -0.002(4) -0.004(4)
O4 0.027(6) 0.043(7) 0.031(6) -0.011(5) -0.014(5) -0.002(5)
C4 0.030(8) 0.023(7) 0.004(5) 0.003(5) -0.004(5) -0.013(6)
O9 0.016(5) 0.015(4) 0.014(4) -0.001(4) 0.003(4) -0.003(4)
O10 0.029(6) 0.027(6) 0.039(7) 0.007(5) 0.004(5) -0.003(5)

loop_
_atom_type_symbol
_atom_type_description
_atom_type_scat_dispersion_real
_atom_type_scat_dispersion_imag
_atom_type_scat_source
C C 0.0033 0.0016 'International Tables Vol C Tables 4.2.6.8 and 6.1.1.4'
H H 0.0000 0.0000 'International Tables Vol C Tables 4.2.6.8 and 6.1.1.4'
O O 0.0106 0.0060 'International Tables Vol C Tables 4.2.6.8 and 6.1.1.4'
P P 0.1023 0.0942 'International Tables Vol C Tables 4.2.6.8 and 6.1.1.4'
Cu Cu 0.3201 1.2651 'International Tables Vol C Tables 4.2.6.8 and 6.1.1.4'
U U -9.6767 9.6646 'International Tables Vol C Tables 4.2.6.8 and 6.1.1.4'

loop_
_geom_angle_atom_site_label_1
_geom_angle_atom_site_label_2
_geom_angle_atom_site_label_3
_geom_angle
_geom_angle_site_symmetry_1
_geom_angle_site_symmetry_3
_geom_angle_publ_flag
O19 U2 O18 177.9(5) . . ?
O19 U2 O12 94.0(5) . . ?
O18 U2 O12 87.3(4) . . ?
O19 U2 O7 92.8(4) . . ?
O18 U2 O7 85.8(4) . . ?
O12 U2 O7 81.8(4) . . ?
O19 U2 O2 85.6(4) . 1_655 ?
O18 U2 O2 92.7(4) . 1_655 ?
O12 U2 O2 163.3(4) . 1_655 ?
O7 U2 O2 81.5(3) . 1_655 ?
O19 U2 O14 85.0(4) . 2_575 ?
O18 U2 O14 96.9(4) . 2_575 ?
O12 U2 O14 76.2(4) . 2_575 ?
O7 U2 O14 157.7(3) . 2_575 ?
O2 U2 O14 120.3(4) 1_655 2_575 ?
O19 U2 O15 105.1(4) . 2_575 ?
O18 U2 O15 75.6(4) . 2_575 ?
O12 U2 O15 121.1(3) . 2_575 ?
O7 U2 O15 148.9(3) . 2_575 ?
O2 U2 O15 74.9(3) 1_655 2_575 ?
O14 U2 O15 51.6(3) 2_575 2_575 ?
O19 U2 C6 98.0(4) . 2_575 ?
O18 U2 C6 83.4(4) . 2_575 ?
O12 U2 C6 97.5(4) . 2_575 ?
O7 U2 C6 169.2(4) . 2_575 ?
O2 U2 C6 99.1(4) 1_655 2_575 ?
O14 U2 C6 25.9(4) 2_575 2_575 ?
O15 U2 C6 26.0(3) 2_575 2_575 ?
O17 U1 O16 177.9(5) . . ?
O17 U1 O6 85.6(4) . . ?
O16 U1 O6 95.6(4) . . ?
O17 U1 O11 92.2(4) . 2_565 ?
O16 U1 O11 85.9(4) . 2_565 ?
O6 U1 O11 149.6(3) . 2_565 ?
O17 U1 O1 97.5(4) . 1_645 ?
O16 U1 O1 84.5(4) . 1_645 ?
O6 U1 O1 73.0(3) . 1_645 ?
O11 U1 O1 137.2(3) 2_565 1_645 ?
O17 U1 O13 94.7(4) . . ?
O16 U1 O13 83.9(4) . . ?
O6 U1 O13 76.2(3) . . ?
O11 U1 O13 73.8(3) 2_565 . ?
O1 U1 O13 145.7(3) 1_645 . ?
O17 U1 O15 82.2(4) . 2_565 ?
O16 U1 O15 98.0(4) . 2_565 ?
O6 U1 O15 137.5(3) . 2_565 ?
O11 U1 O15 71.7(3) 2_565 2_565 ?
O1 U1 O15 68.5(3) 1_645 2_565 ?
O13 U1 O15 145.2(3) . 2_565 ?
O8 Cu3 O8 180.000(1) 2_566 . ?
O8 Cu3 O9 96.2(4) 2_566 2_566 ?
O8 Cu3 O9 83.8(4) . 2_566 ?
O8 Cu3 O9 83.8(4) 2_566 . ?
O8 Cu3 O9 96.2(4) . . ?
O9 Cu3 O9 179.998(1) 2_566 . ?
O8 Cu3 Cu2 131.6(3) 2_566 . ?
O8 Cu3 Cu2 48.4(3) . . ?
O9 Cu3 Cu2 39.7(3) 2_566 . ?
O9 Cu3 Cu2 140.3(3) . . ?
O8 Cu3 Cu2 48.4(3) 2_566 2_566 ?
O8 Cu3 Cu2 131.6(3) . 2_566 ?
O9 Cu3 Cu2 140.3(3) 2_566 2_566 ?
O9 Cu3 Cu2 39.7(3) . 2_566 ?
Cu2 Cu3 Cu2 180.0 . 2_566 ?
O3 Cu1 O3 179.999(2) . 2_476 ?
O3 Cu1 O5 96.5(4) . . ?
O3 Cu1 O5 83.5(4) 2_476 . ?
O3 Cu1 O5 83.5(4) . 2_476 ?
O3 Cu1 O5 96.5(4) 2_476 2_476 ?
O5 Cu1 O5 179.999(1) . 2_476 ?
O20 Cu2 O9 165.9(4) . 2_566 ?
O20 Cu2 O5 92.6(4) . 2_476 ?
O9 Cu2 O5 88.2(4) 2_566 2_476 ?
O20 Cu2 O21 93.2(5) . . ?
O9 Cu2 O21 89.6(4) 2_566 . ?
O5 Cu2 O21 164.8(4) 2_476 . ?
O20 Cu2 O8 89.8(4) . . ?
O9 Cu2 O8 76.6(3) 2_566 . ?
O5 Cu2 O8 106.7(4) 2_476 . ?
O21 Cu2 O8 87.3(4) . . ?
O20 Cu2 O3 84.1(4) . . ?
O9 Cu2 O3 109.6(4) 2_566 . ?
O5 Cu2 O3 74.3(3) 2_476 . ?
O21 Cu2 O3 92.3(4) . . ?
O8 Cu2 O3 173.8(3) . . ?
O20 Cu2 Cu3 125.1(3) . . ?
O9 Cu2 Cu3 40.9(3) 2_566 . ?
O5 Cu2 Cu3 86.6(3) 2_476 . ?
O21 Cu2 Cu3 101.5(3) . . ?
O8 Cu2 Cu3 39.5(2) . . ?
O3 Cu2 Cu3 146.3(2) . . ?
O1 P1 O3 111.0(6) . . ?
O1 P1 O2 112.0(5) . . ?
O3 P1 O2 108.6(5) . . ?
O1 P1 C1 111.1(6) . . ?
O3 P1 C1 106.0(6) . . ?
O2 P1 C1 107.9(6) . . ?
O6 P2 O8 113.4(6) . . ?
O6 P2 O7 113.2(5) . . ?
O8 P2 O7 108.6(5) . . ?
O6 P2 C3 108.5(6) . . ?
O8 P2 C3 106.6(6) . . ?
O7 P2 C3 106.0(6) . . ?
O12 P3 O13 110.1(6) . . ?
O12 P3 O11 108.5(6) . . ?
O13 P3 O11 115.9(6) . . ?
O12 P3 C5 109.6(7) . . ?
O13 P3 C5 107.1(6) . . ?
O11 P3 C5 105.5(6) . . ?
P1 O3 Cu1 129.6(6) . . ?
P1 O3 Cu2 133.9(5) . . ?
Cu1 O3 Cu2 94.7(4) . . ?
P2 O8 Cu3 128.9(6) . . ?
P2 O8 Cu2 135.3(5) . . ?
Cu3 O8 Cu2 92.0(4) . . ?
P1 O1 U1 139.9(6) . 1_465 ?
P3 O12 U2 161.0(7) . . ?
P3 O11 U1 138.1(6) . 2_565 ?
P2 O6 U1 146.5(6) . . ?
P2 O7 U2 147.6(6) . . ?
P3 O13 U1 131.0(6) . . ?
P1 O2 U2 134.0(6) . 1_455 ?
C6 C5 P3 109.6(10) . . ?
C6 C5 H5A 109.8 . . ?
P3 C5 H5A 109.8 . . ?
C6 C5 H5B 109.8 . . ?
P3 C5 H5B 109.8 . . ?
H5A C5 H5B 108.2 . . ?
C2 C1 P1 114.5(10) . . ?
C2 C1 H4A 108.6 . . ?
P1 C1 H4A 108.6 . . ?
C2 C1 H4B 108.6 . . ?
P1 C1 H4B 108.6 . . ?
H4A C1 H4B 107.6 . . ?
C4 C3 P2 112.4(10) . . ?
C4 C3 H2A 109.1 . . ?
P2 C3 H2A 109.1 . . ?
C4 C3 H2B 109.1 . . ?
P2 C3 H2B 109.1 . . ?
H2A C3 H2B 107.9 . . ?
O15 C6 O14 117.3(13) . . ?
O15 C6 C5 122.2(13) . . ?
O14 C6 C5 120.3(12) . . ?
O15 C6 U2 62.8(7) . 2_575 ?
O14 C6 U2 55.4(7) . 2_575 ?
C5 C6 U2 165.9(10) . 2_575 ?
C6 O15 U2 91.2(8) . 2_575 ?
C6 O15 U1 125.1(9) . 2_565 ?
U2 O15 U1 124.7(4) 2_575 2_565 ?
C6 O14 U2 98.7(8) . 2_575 ?
O4 C2 O5 122.2(13) . . ?
O4 C2 C1 121.0(12) . . ?
O5 C2 C1 116.8(13) . . ?
C2 O5 Cu1 128.5(9) . . ?
C2 O5 Cu2 125.0(9) . 2_476 ?
Cu1 O5 Cu2 100.6(4) . 2_476 ?
O10 C4 O9 122.0(12) . . ?
O10 C4 C3 124.5(13) . . ?
O9 C4 C3 113.5(12) . . ?
C4 O9 Cu2 125.0(8) . 2_566 ?
C4 O9 Cu3 128.0(8) . . ?
Cu2 O9 Cu3 99.3(4) 2_566 . ?

loop_
_geom_bond_atom_site_label_1
_geom_bond_atom_site_label_2
_geom_bond_distance
_geom_bond_site_symmetry_2
_geom_bond_publ_flag
U2 O19 1.778(10) . ?
U2 O18 1.780(10) . ?
U2 O12 2.243(10) . ?
U2 O7 2.304(9) . ?
U2 O2 2.308(9) 1_655 ?
U2 O14 2.448(10) 2_575 ?
U2 O15 2.614(9) 2_575 ?
U2 C6 2.939(15) 2_575 ?
U1 O17 1.771(9) . ?
U1 O16 1.790(10) . ?
U1 O6 2.335(9) . ?
U1 O11 2.332(10) 2_565 ?
U1 O1 2.363(9) 1_645 ?
U1 O13 2.362(9) . ?
U1 O15 2.654(10) 2_565 ?
Cu3 O8 1.925(9) 2_566 ?
Cu3 O8 1.925(9) . ?
Cu3 O9 2.006(9) 2_566 ?
Cu3 O9 2.006(9) . ?
Cu3 Cu2 3.0226(16) . ?
Cu3 Cu2 3.0226(16) 2_566 ?
Cu1 O3 1.902(9) . ?
Cu1 O3 1.902(9) 2_476 ?
Cu1 O5 1.987(9) . ?
Cu1 O5 1.987(9) 2_476 ?
Cu2 O20 1.948(10) . ?
Cu2 O9 1.958(9) 2_566 ?
Cu2 O5 2.009(9) 2_476 ?
Cu2 O21 2.031(11) . ?
Cu2 O8 2.263(9) . ?
Cu2 O3 2.264(10) . ?
P1 O1 1.507(10) . ?
P1 O3 1.530(9) . ?
P1 O2 1.529(10) . ?
P1 C1 1.789(15) . ?
P2 O6 1.496(10) . ?
P2 O8 1.524(9) . ?
P2 O7 1.532(10) . ?
P2 C3 1.816(14) . ?
P3 O12 1.520(10) . ?
P3 O13 1.527(9) . ?
P3 O11 1.538(10) . ?
P3 C5 1.805(15) . ?
O1 U1 2.363(9) 1_465 ?
O11 U1 2.332(10) 2_565 ?
O2 U2 2.308(9) 1_455 ?
C5 C6 1.456(19) . ?
C5 H5A 0.9900 . ?
C5 H5B 0.9900 . ?
C1 C2 1.52(2) . ?
C1 H4A 0.9900 . ?
C1 H4B 0.9900 . ?
C3 C4 1.504(19) . ?
C3 H2A 0.9900 . ?
C3 H2B 0.9900 . ?
O1W O2W 1.80(5) . ?
C6 O15 1.287(15) . ?
C6 O14 1.297(18) . ?
C6 U2 2.939(15) 2_575 ?
O15 U2 2.614(9) 2_575 ?
O15 U1 2.654(10) 2_565 ?
O14 U2 2.448(10) 2_575 ?
C2 O4 1.230(18) . ?
C2 O5 1.296(16) . ?
O5 Cu2 2.009(9) 2_476 ?
C4 O10 1.226(18) . ?
C4 O9 1.326(16) . ?
O9 Cu2 1.958(9) 2_566 ?
